data_7032760
loop_
_publ_author_name
'Wang, Yong'
'Ma, Xiao'
'Hu, Shengmin'
'Wen, Yuehong'
'Xue, Zhenzhen'
'Zhu, Xiaoquan'
'Zhang, Xudong'
'Sheng, Tianlu'
'Wu, Xintao'

_publ_section_title
;
 Syntheses, crystal structures, MMCT and magnetic properties of four
 one-dimensional cyanide-bridged complexes comprised of M(II)-CN-Fe(III)
 (M = Fe, Ru, Os).
;
_journal_issue 46
_journal_name_full 'Dalton transactions (Cambridge, England : 2003)'
_journal_page_first 17453
_journal_page_last 17462
_journal_paper_doi 10.1039/c4dt02272f
_journal_volume 43
_journal_year 2014
_chemical_formula_sum 'C38 H30 Cl0 F6 Fe N8 O2 Os P'
_chemical_formula_weight 1021.72
_chemical_name_systematic
; 
 ? 
;
_space_group_IT_number 15
_symmetry_cell_setting monoclinic
_symmetry_space_group_name_Hall '-C 2yc'
_symmetry_space_group_name_H-M 'C 1 2/c 1'
_atom_sites_solution_hydrogens geom
_atom_sites_solution_primary direct
_atom_sites_solution_secondary difmap
_audit_creation_method SHELXL-97
_cell_angle_alpha 90.00
_cell_angle_beta 105.893(6)
_cell_angle_gamma 90.00
_cell_formula_units_Z 8
_cell_length_a 27.291(11)
_cell_length_b 12.386(5)
_cell_length_c 24.808(10)
_cell_measurement_reflns_used 9646
_cell_measurement_temperature 123(2)
_cell_measurement_theta_max 27.4719
_cell_measurement_theta_min 2.0965
_cell_volume 8065(6)
_computing_cell_refinement 'CrystalClear (Rigaku Inc., 2008)'
_computing_data_collection 'CrystalClear (Rigaku Inc., 2008)'
_computing_data_reduction 'CrystalClear (Rigaku Inc., 2008)'
_computing_molecular_graphics 'Bruker SHELXTL'
_computing_publication_material 'Bruker SHELXTL'
_computing_structure_refinement 'SHELXL-93 (Sheldrick, 1993)'
_computing_structure_solution 'SHELXS-86 (Sheldrick, 1990)'
_diffrn_ambient_temperature 123(2)
_diffrn_detector_area_resol_mean 13.6612
_diffrn_measured_fraction_theta_full 0.996
_diffrn_measured_fraction_theta_max 0.996
_diffrn_measurement_device_type Saturn724+
_diffrn_measurement_method CCD_Profile_fitting
_diffrn_radiation_monochromator graphite
_diffrn_radiation_source 'fine-focus sealed tube'
_diffrn_radiation_type MoK\a
_diffrn_radiation_wavelength 0.71073
_diffrn_reflns_av_R_equivalents 0.0782
_diffrn_reflns_av_sigmaI/netI 0.0708
_diffrn_reflns_limit_h_max 35
_diffrn_reflns_limit_h_min -35
_diffrn_reflns_limit_k_max 16
_diffrn_reflns_limit_k_min -15
_diffrn_reflns_limit_l_max 32
_diffrn_reflns_limit_l_min -32
_diffrn_reflns_number 30974
_diffrn_reflns_theta_full 27.42
_diffrn_reflns_theta_max 27.42
_diffrn_reflns_theta_min 2.10
_exptl_absorpt_coefficient_mu 3.619
_exptl_absorpt_correction_T_max 1.0000
_exptl_absorpt_correction_T_min 0.3722
_exptl_absorpt_correction_type multi-scan
_exptl_absorpt_process_details 'RIGAKU/MSC(2004), CrystalClear Version 1.3.6'
_exptl_crystal_colour brown
_exptl_crystal_density_diffrn 1.683
_exptl_crystal_density_method 'not measured'
_exptl_crystal_description prism
_exptl_crystal_F_000 4008
_exptl_crystal_size_max 0.452
_exptl_crystal_size_mid 0.329
_exptl_crystal_size_min 0.177
_refine_diff_density_max 2.147
_refine_diff_density_min -1.387
_refine_diff_density_rms 0.136
_refine_ls_extinction_method none
_refine_ls_goodness_of_fit_ref 1.070
_refine_ls_hydrogen_treatment mixed
_refine_ls_matrix_type full
_refine_ls_number_parameters 593
_refine_ls_number_reflns 9159
_refine_ls_number_restraints 129
_refine_ls_restrained_S_all 1.093
_refine_ls_R_factor_all 0.0770
_refine_ls_R_factor_gt 0.0633
_refine_ls_shift/su_max 0.001
_refine_ls_shift/su_mean 0.000
_refine_ls_structure_factor_coef Fsqd
_refine_ls_weighting_details 'calc w=1/[\s^2^(Fo^2^)+(0.0732P)^2^+26.4152P] where P=(Fo^2^+2Fc^2^)/3'
_refine_ls_weighting_scheme calc
_refine_ls_wR_factor_gt 0.1674
_refine_ls_wR_factor_ref 0.1805
_reflns_number_gt 7398
_reflns_number_total 9159
_reflns_threshold_expression >2sigma(I)
_cod_data_source_file c4dt02272f2.cif
_cod_data_source_block a
_cod_depositor_comments
;
The following automatic conversions were performed:

'_symmetry_cell_setting' value 'Monoclinic' changed to 'monoclinic'
according to
/usr/data/users/saulius/crontab/automatic-downloads/rss-feeds/RSC/lib/dictionaries/cif_core.dic
dictionary named 'cif_core.dic' version 2.4.2 from
2011-04-26.

'_exptl_absorpt_correction_type' value 'Multi-scan'
changed to 'multi-scan' according to
/usr/data/users/saulius/crontab/automatic-downloads/rss-feeds/RSC/lib/dictionaries/cif_core.dic
dictionary named 'cif_core.dic' version 2.4.2 from 2011-04-26.

Automatic conversion script
Id: cif_fix_values 2827 2014-09-09 07:05:25Z andrius 

 Adding full bibliography for 7032756--7032760.cif.
;
_cod_original_cell_volume 8065(5)
_cod_original_sg_symbol_H-M C2/c
_cod_database_code 7032760

loop_
_symmetry_equiv_pos_as_xyz
'x, y, z'
'-x, y, -z+1/2'
'x+1/2, y+1/2, z'
'-x+1/2, y+1/2, -z+1/2'
'-x, -y, -z'
'x, -y, z-1/2'
'-x+1/2, -y+1/2, -z'
'x+1/2, -y+1/2, z-1/2'

loop_
_atom_site_label
_atom_site_type_symbol
_atom_site_fract_x
_atom_site_fract_y
_atom_site_fract_z
_atom_site_U_iso_or_equiv
_atom_site_adp_type
_atom_site_occupancy
_atom_site_symmetry_multiplicity
_atom_site_calc_flag
_atom_site_refinement_flags
_atom_site_disorder_assembly
_atom_site_disorder_group
Os1 Os 0.164464(12) 0.34298(2) 0.099859(12) 0.05451(13) Uani 1 1 d . . .
Fe1 Fe 0.24675(4) -0.00250(8) 0.19865(5) 0.0527(3) Uani 1 1 d . . .
C1 C 0.1956(3) 0.1983(6) 0.1164(3) 0.0533(16) Uani 1 1 d . . .
C2 C 0.1940(4) 0.3787(6) 0.1795(4) 0.064(2) Uani 1 1 d . . .
C22 C 0.0974(4) 0.2597(8) -0.0136(4) 0.084(3) Uani 1 1 d . . .
H22A H 0.0743 0.2418 0.0064 0.101 Uiso 1 1 calc R . .
C21 C 0.0854(5) 0.2332(10) -0.0715(5) 0.107(4) Uani 1 1 d . . .
H21A H 0.0548 0.1999 -0.0897 0.129 Uiso 1 1 calc R . .
C20 C 0.1210(6) 0.2589(11) -0.0996(6) 0.112(4) Uani 1 1 d U . .
H20A H 0.1146 0.2424 -0.1375 0.134 Uiso 1 1 calc R . .
C19 C 0.1665(5) 0.3093(9) -0.0716(4) 0.089(3) Uani 1 1 d . . .
H19A H 0.1912 0.3256 -0.0898 0.106 Uiso 1 1 calc R . .
C18 C 0.1732(4) 0.3333(6) -0.0175(4) 0.068(2) Uani 1 1 d . . .
C17 C 0.2206(4) 0.3835(7) 0.0168(4) 0.072(2) Uani 1 1 d . . .
C16 C 0.2584(5) 0.4228(9) -0.0079(6) 0.105(4) Uani 1 1 d . . .
H16A H 0.2547 0.4158 -0.0461 0.126 Uiso 1 1 calc R . .
C15 C 0.2999(6) 0.4707(11) 0.0265(7) 0.116(4) Uani 1 1 d U . .
H15A H 0.3244 0.4999 0.0111 0.139 Uiso 1 1 calc R . .
C14 C 0.3068(5) 0.4775(9) 0.0816(8) 0.123(5) Uani 1 1 d . . .
H14A H 0.3369 0.5064 0.1043 0.148 Uiso 1 1 calc R . .
C13 C 0.2686(4) 0.4408(8) 0.1056(5) 0.089(3) Uani 1 1 d . . .
H13A H 0.2729 0.4475 0.1440 0.106 Uiso 1 1 calc R . .
C12 C 0.0846(4) 0.2079(9) 0.1324(5) 0.096(3) Uani 1 1 d . . .
H12A H 0.1064 0.1499 0.1327 0.115 Uiso 1 1 calc R . .
C11 C 0.0396(6) 0.1912(13) 0.1467(8) 0.139(6) Uani 1 1 d . . .
H11A H 0.0298 0.1218 0.1535 0.167 Uiso 1 1 calc R . .
C10 C 0.0098(7) 0.2774(16) 0.1506(8) 0.156(6) Uani 1 1 d U . .
H10A H -0.0196 0.2670 0.1619 0.187 Uiso 1 1 calc R . .
C9 C 0.0223(5) 0.3752(13) 0.1385(7) 0.131(5) Uani 1 1 d . . .
H9A H 0.0026 0.4342 0.1426 0.157 Uiso 1 1 calc R . .
C8 C 0.0654(4) 0.3893(9) 0.1197(5) 0.088(3) Uani 1 1 d . . .
C7 C 0.0815(4) 0.4943(8) 0.1034(5) 0.086(3) Uani 1 1 d . . .
C6 C 0.0545(6) 0.5879(11) 0.1024(6) 0.127(5) Uani 1 1 d . . .
H6A H 0.0240 0.5868 0.1123 0.152 Uiso 1 1 calc R . .
C5 C 0.0721(8) 0.6826(12) 0.0869(7) 0.150(7) Uani 1 1 d . . .
H5A H 0.0541 0.7465 0.0863 0.180 Uiso 1 1 calc R . .
C4 C 0.1165(7) 0.6812(9) 0.0725(7) 0.135(6) Uani 1 1 d . . .
H4A H 0.1290 0.7445 0.0611 0.162 Uiso 1 1 calc R . .
C3 C 0.1432(5) 0.5855(8) 0.0747(5) 0.101(4) Uani 1 1 d . . .
H3A H 0.1741 0.5856 0.0656 0.122 Uiso 1 1 calc R . .
C23 C 0.1525(3) -0.0080(6) 0.2306(4) 0.0609(18) Uani 1 1 d . A .
C24 C 0.1072(3) -0.0648(8) 0.2297(5) 0.087(3) Uani 1 1 d . . .
H24A H 0.0999 -0.1292 0.2099 0.105 Uiso 1 1 calc R . .
C25 C 0.0743(5) -0.0269(12) 0.2575(7) 0.129(5) Uani 1 1 d . . .
H25A H 0.0442 -0.0641 0.2557 0.155 Uiso 1 1 calc R . .
C26 C 0.0853(5) 0.0679(13) 0.2889(8) 0.145(6) Uani 1 1 d . . .
H26A H 0.0632 0.0923 0.3089 0.174 Uiso 1 1 calc R . .
C27 C 0.1280(4) 0.1245(11) 0.2904(6) 0.110(4) Uani 1 1 d . . .
H27A H 0.1342 0.1891 0.3103 0.132 Uiso 1 1 calc R . .
C28 C 0.1636(4) 0.0872(7) 0.2624(4) 0.072(2) Uani 1 1 d . . .
C29 C 0.2103(3) 0.1476(6) 0.2707(4) 0.062(2) Uani 1 1 d . A .
H29A H 0.2141 0.2103 0.2921 0.074 Uiso 1 1 calc R . .
C30A C 0.2908(10) 0.1965(18) 0.2550(12) 0.062(6) Uani 0.54(4) 1 d P A 1
H30A H 0.2980 0.2370 0.2898 0.074 Uiso 0.54(4) 1 calc PR A 1
H30B H 0.2832 0.2470 0.2239 0.074 Uiso 0.54(4) 1 calc PR A 1
C31A C 0.3356(7) 0.1254(16) 0.2535(10) 0.066(6) Uani 0.54(4) 1 d P A 1
H31A H 0.3642 0.1685 0.2500 0.079 Uiso 0.54(4) 1 calc PR A 1
H31B H 0.3462 0.0817 0.2871 0.079 Uiso 0.54(4) 1 calc PR A 1
C30B C 0.2981(15) 0.165(2) 0.2735(16) 0.073(8) Uani 0.46(4) 1 d P A 2
H30C H 0.2962 0.2363 0.2884 0.088 Uiso 0.46(4) 1 calc PR A 2
H30D H 0.3178 0.1189 0.3034 0.088 Uiso 0.46(4) 1 calc PR A 2
C31B C 0.3221(9) 0.169(2) 0.2273(12) 0.063(7) Uani 0.46(4) 1 d P A 2
H31C H 0.3579 0.1875 0.2411 0.075 Uiso 0.46(4) 1 calc PR A 2
H31D H 0.3054 0.2220 0.1995 0.075 Uiso 0.46(4) 1 calc PR A 2
C32 C 0.3471(3) 0.0176(7) 0.1789(4) 0.0630(19) Uani 1 1 d . A .
H32A H 0.3794 0.0482 0.1878 0.076 Uiso 1 1 calc R . .
C33 C 0.3373(3) -0.0688(7) 0.1396(3) 0.0618(19) Uani 1 1 d . . .
C34 C 0.3754(4) -0.0949(8) 0.1134(4) 0.082(3) Uani 1 1 d . . .
H34A H 0.4063 -0.0582 0.1239 0.099 Uiso 1 1 calc R . .
C35 C 0.3679(5) -0.1748(10) 0.0720(6) 0.101(4) Uani 1 1 d . . .
H35A H 0.3930 -0.1897 0.0543 0.122 Uiso 1 1 calc R . .
C36 C 0.3228(5) -0.2305(9) 0.0582(5) 0.096(3) Uani 1 1 d . . .
H36A H 0.3176 -0.2845 0.0312 0.115 Uiso 1 1 calc R . .
C37 C 0.2854(4) -0.2078(7) 0.0834(4) 0.074(2) Uani 1 1 d . . .
H37A H 0.2553 -0.2473 0.0730 0.089 Uiso 1 1 calc R . .
C38 C 0.2906(3) -0.1271(6) 0.1244(3) 0.0587(18) Uani 1 1 d . A .
N1 N 0.2141(3) 0.1132(5) 0.1282(3) 0.0643(17) Uani 1 1 d . . .
N2 N 0.2139(3) 0.4002(6) 0.2257(3) 0.081(2) Uani 1 1 d . . .
N6 N 0.1406(3) 0.3092(5) 0.0131(3) 0.0620(16) Uani 1 1 d . . .
N5 N 0.2252(3) 0.3954(5) 0.0722(3) 0.0668(17) Uani 1 1 d . . .
N4 N 0.0972(3) 0.3052(6) 0.1184(3) 0.0709(18) Uani 1 1 d . . .
N3 N 0.1254(3) 0.4930(6) 0.0895(3) 0.075(2) Uani 1 1 d . . .
N7 N 0.3155(2) 0.0561(5) 0.2027(3) 0.0634(17) Uani 1 1 d . . .
N8 N 0.2467(2) 0.1200(5) 0.2506(3) 0.0559(14) Uani 1 1 d . . .
O1 O 0.1821(2) -0.0484(5) 0.2019(3) 0.0734(16) Uani 1 1 d . . .
O2 O 0.2534(2) -0.1118(4) 0.1474(2) 0.0589(12) Uani 1 1 d . . .
P2 P -0.0207(4) 0.0243(8) 0.0125(4) 0.153(4) Uani 0.50 1 d PDU . 1
F9 F -0.0796(4) 0.002(2) -0.0100(10) 0.233(11) Uani 0.50 1 d PDU . 1
F8 F 0.0379(5) 0.0458(19) 0.0389(9) 0.214(10) Uani 0.50 1 d PDU . 1
F7 F -0.0319(10) 0.1461(12) 0.0224(10) 0.224(12) Uani 0.50 1 d PD . 1
F6 F -0.0311(11) 0.006(2) 0.0705(8) 0.256(13) Uani 0.50 1 d PDU . 1
F5 F -0.0098(8) -0.0993(10) 0.0053(10) 0.195(10) Uani 0.50 1 d PDU . 1
F4 F -0.0162(9) 0.0518(19) -0.0483(6) 0.211(11) Uani 0.50 1 d PD . 1
P1 P 0.5000 0.1361(5) 0.2500 0.1245(19) Uani 1 2 d SD . .
F1 F 0.4745(6) 0.0520(11) 0.2042(4) 0.170(10) Uani 0.45(2) 1 d PDU B 2
F2 F 0.4502(4) 0.1361(14) 0.2708(8) 0.146(9) Uani 0.45(2) 1 d PDU B 2
F3 F 0.4773(7) 0.2343(12) 0.2090(7) 0.184(11) Uani 0.45(2) 1 d PDU B 2
F1A F 0.4614(4) 0.2178(11) 0.2597(7) 0.199(10) Uani 0.55(2) 1 d PDU B 1
F2A F 0.4714(5) 0.1226(11) 0.1854(3) 0.134(7) Uani 0.55(2) 1 d PDU B 1
F3A F 0.4646(6) 0.0374(12) 0.2607(6) 0.173(9) Uani 0.55(2) 1 d PDU B 1

loop_
_atom_site_aniso_label
_atom_site_aniso_U_11
_atom_site_aniso_U_22
_atom_site_aniso_U_33
_atom_site_aniso_U_23
_atom_site_aniso_U_13
_atom_site_aniso_U_12
Os1 0.0649(2) 0.04657(19) 0.0493(2) 0.00263(11) 0.01100(16) 0.00682(12)
Fe1 0.0571(6) 0.0424(5) 0.0592(6) -0.0015(4) 0.0169(5) -0.0001(4)
C1 0.059(4) 0.059(4) 0.041(4) 0.000(3) 0.012(3) 0.004(3)
C2 0.081(5) 0.048(4) 0.058(5) 0.001(3) 0.011(4) 0.007(4)
C22 0.090(7) 0.077(6) 0.075(6) 0.002(5) 0.005(5) 0.008(5)
C21 0.116(10) 0.104(9) 0.078(7) -0.013(6) -0.014(7) 0.003(7)
C20 0.135(8) 0.109(7) 0.086(7) 0.003(6) 0.023(6) 0.022(7)
C19 0.119(9) 0.088(7) 0.060(6) 0.013(5) 0.026(6) 0.032(6)
C18 0.098(7) 0.056(4) 0.051(5) 0.011(3) 0.026(5) 0.017(4)
C17 0.089(6) 0.048(4) 0.090(6) 0.013(4) 0.044(5) 0.017(4)
C16 0.128(10) 0.076(7) 0.132(10) 0.023(7) 0.073(9) 0.019(7)
C15 0.114(8) 0.097(7) 0.146(9) 0.009(7) 0.053(7) 0.001(6)
C14 0.087(8) 0.072(7) 0.206(17) -0.010(9) 0.034(10) -0.021(6)
C13 0.079(6) 0.065(6) 0.122(9) -0.019(6) 0.028(6) -0.012(5)
C12 0.087(7) 0.080(7) 0.129(10) 0.015(7) 0.044(7) 0.000(6)
C11 0.105(10) 0.125(11) 0.213(18) 0.033(12) 0.084(11) -0.005(9)
C10 0.134(9) 0.153(10) 0.191(11) 0.013(8) 0.061(8) -0.003(8)
C9 0.098(9) 0.117(10) 0.190(16) 0.036(11) 0.062(10) 0.037(8)
C8 0.070(6) 0.089(7) 0.110(8) 0.010(6) 0.034(6) 0.021(5)
C7 0.099(7) 0.077(6) 0.088(7) 0.019(5) 0.035(6) 0.032(5)
C6 0.143(11) 0.099(9) 0.163(13) 0.038(9) 0.083(10) 0.067(9)
C5 0.223(19) 0.110(10) 0.148(14) 0.046(10) 0.104(14) 0.094(12)
C4 0.213(18) 0.057(6) 0.164(14) 0.026(7) 0.104(13) 0.040(8)
C3 0.141(10) 0.073(6) 0.110(8) 0.032(6) 0.066(8) 0.041(7)
C23 0.060(4) 0.052(4) 0.074(5) 0.003(4) 0.023(4) 0.006(3)
C24 0.054(5) 0.080(6) 0.130(9) 0.002(6) 0.030(5) 0.001(4)
C25 0.080(7) 0.132(11) 0.203(16) -0.028(11) 0.084(9) -0.006(7)
C26 0.096(9) 0.140(12) 0.236(19) -0.045(13) 0.107(11) 0.002(9)
C27 0.082(7) 0.119(9) 0.142(11) -0.046(8) 0.052(8) 0.008(7)
C28 0.074(5) 0.066(5) 0.082(6) 0.000(4) 0.035(5) 0.017(4)
C29 0.075(5) 0.044(4) 0.068(5) -0.002(3) 0.023(4) 0.010(3)
C30A 0.072(11) 0.031(10) 0.081(16) -0.003(8) 0.020(11) -0.010(9)
C31A 0.065(10) 0.043(9) 0.085(13) 0.014(9) 0.011(9) 0.001(7)
C30B 0.10(2) 0.038(14) 0.09(2) 0.010(10) 0.043(18) -0.007(13)
C31B 0.073(13) 0.043(11) 0.068(15) -0.006(10) 0.014(11) -0.006(9)
C32 0.052(4) 0.066(5) 0.072(5) -0.005(4) 0.017(4) -0.003(4)
C33 0.058(4) 0.064(5) 0.064(5) 0.011(4) 0.019(4) 0.014(4)
C34 0.068(5) 0.090(7) 0.094(7) -0.010(5) 0.033(5) 0.004(5)
C35 0.108(9) 0.113(9) 0.105(9) -0.022(7) 0.064(8) 0.003(7)
C36 0.130(10) 0.079(7) 0.089(7) -0.019(6) 0.049(7) 0.009(7)
C37 0.094(7) 0.068(5) 0.063(5) -0.006(4) 0.025(5) 0.004(5)
C38 0.072(5) 0.048(4) 0.055(4) 0.006(3) 0.016(4) 0.012(4)
N1 0.080(5) 0.049(3) 0.059(4) -0.001(3) 0.012(3) 0.006(3)
N2 0.120(7) 0.051(4) 0.061(4) 0.000(3) 0.008(4) 0.004(4)
N6 0.072(4) 0.058(4) 0.049(4) 0.001(3) 0.004(3) 0.013(3)
N5 0.076(5) 0.044(3) 0.082(5) 0.009(3) 0.025(4) 0.008(3)
N4 0.071(4) 0.069(4) 0.072(5) 0.007(4) 0.018(4) 0.008(4)
N3 0.107(6) 0.060(4) 0.061(4) 0.012(3) 0.030(4) 0.028(4)
N7 0.057(4) 0.062(4) 0.072(4) -0.018(3) 0.019(3) -0.007(3)
N8 0.063(4) 0.043(3) 0.060(4) -0.005(3) 0.016(3) -0.003(3)
O1 0.068(3) 0.060(3) 0.104(5) -0.019(3) 0.044(3) -0.012(3)
O2 0.063(3) 0.046(3) 0.070(3) -0.012(2) 0.022(3) -0.003(2)
P2 0.163(7) 0.134(6) 0.138(7) 0.015(5) -0.001(5) -0.060(6)
F9 0.228(14) 0.248(14) 0.237(14) -0.001(9) 0.086(10) -0.031(9)
F8 0.214(13) 0.198(13) 0.213(13) -0.011(10) 0.030(9) -0.021(9)
F7 0.30(4) 0.17(2) 0.18(2) 0.012(15) 0.03(2) 0.04(2)
F6 0.266(15) 0.258(16) 0.252(15) 0.005(10) 0.086(10) -0.021(10)
F5 0.202(13) 0.173(12) 0.198(13) 0.012(9) 0.036(9) -0.028(9)
F4 0.27(3) 0.20(2) 0.16(2) 0.065(19) 0.06(2) -0.03(2)
P1 0.059(2) 0.157(5) 0.149(5) 0.000 0.013(3) 0.000
F1 0.158(13) 0.172(13) 0.187(13) -0.040(9) 0.057(9) -0.006(9)
F2 0.120(11) 0.173(13) 0.152(12) -0.020(8) 0.047(8) 0.009(8)
F3 0.191(14) 0.170(13) 0.162(13) 0.005(9) 0.001(9) 0.035(9)
F1A 0.186(13) 0.187(13) 0.243(14) -0.006(9) 0.089(9) 0.049(9)
F2A 0.111(9) 0.148(10) 0.128(9) 0.021(7) 0.006(7) 0.007(7)
F3A 0.172(11) 0.167(11) 0.162(11) 0.038(8) 0.019(8) -0.048(8)

loop_
_atom_type_symbol
_atom_type_description
_atom_type_scat_dispersion_real
_atom_type_scat_dispersion_imag
_atom_type_scat_source
C C 0.0033 0.0016 'International Tables Vol C Tables 4.2.6.8 and 6.1.1.4'
H H 0.0000 0.0000 'International Tables Vol C Tables 4.2.6.8 and 6.1.1.4'
N N 0.0061 0.0033 'International Tables Vol C Tables 4.2.6.8 and 6.1.1.4'
O O 0.0106 0.0060 'International Tables Vol C Tables 4.2.6.8 and 6.1.1.4'
Fe Fe 0.3463 0.8444 'International Tables Vol C Tables 4.2.6.8 and 6.1.1.4'
Os Os -1.2165 7.6030 'International Tables Vol C Tables 4.2.6.8 and 6.1.1.4'
Cl Cl 0.1484 0.1585 'International Tables Vol C Tables 4.2.6.8 and 6.1.1.4'
P P 0.1023 0.0942 'International Tables Vol C Tables 4.2.6.8 and 6.1.1.4'
F F 0.0171 0.0103 'International Tables Vol C Tables 4.2.6.8 and 6.1.1.4'

loop_
_geom_angle_atom_site_label_1
_geom_angle_atom_site_label_2
_geom_angle_atom_site_label_3
_geom_angle
_geom_angle_site_symmetry_1
_geom_angle_site_symmetry_3
C2 Os1 C1 87.7(3) . .
C2 Os1 N4 88.4(3) . .
C1 Os1 N4 96.1(3) . .
C2 Os1 N5 96.7(3) . .
C1 Os1 N5 90.9(3) . .
N4 Os1 N5 171.5(3) . .
C2 Os1 N6 173.7(3) . .
C1 Os1 N6 91.6(3) . .
N4 Os1 N6 97.9(3) . .
N5 Os1 N6 77.0(3) . .
C2 Os1 N3 88.8(3) . .
C1 Os1 N3 172.5(3) . .
N4 Os1 N3 77.2(3) . .
N5 Os1 N3 96.1(3) . .
N6 Os1 N3 92.6(3) . .
O1 Fe1 O2 94.3(2) . .
O1 Fe1 N7 173.6(3) . .
O2 Fe1 N7 91.9(2) . .
O1 Fe1 N8 92.1(3) . .
O2 Fe1 N8 173.5(3) . .
N7 Fe1 N8 81.8(3) . .
O1 Fe1 N2 92.4(3) . 4_545
O2 Fe1 N2 93.8(3) . 4_545
N7 Fe1 N2 85.7(3) . 4_545
N8 Fe1 N2 87.3(3) . 4_545
O1 Fe1 N1 92.8(3) . .
O2 Fe1 N1 91.4(2) . .
N7 Fe1 N1 88.6(3) . .
N8 Fe1 N1 87.0(3) . .
N2 Fe1 N1 172.4(3) 4_545 .
N1 C1 Os1 177.6(6) . .
N2 C2 Os1 176.4(9) . .
N6 C22 C21 122.5(11) . .
N6 C22 H22A 118.8 . .
C21 C22 H22A 118.8 . .
C20 C21 C22 117.2(12) . .
C20 C21 H21A 121.4 . .
C22 C21 H21A 121.4 . .
C21 C20 C19 120.4(12) . .
C21 C20 H20A 119.8 . .
C19 C20 H20A 119.8 . .
C18 C19 C20 117.3(12) . .
C18 C19 H19A 121.4 . .
C20 C19 H19A 121.4 . .
C19 C18 N6 125.7(11) . .
C19 C18 C17 122.1(10) . .
N6 C18 C17 112.1(8) . .
N5 C17 C16 121.6(11) . .
N5 C17 C18 117.1(8) . .
C16 C17 C18 121.2(10) . .
C15 C16 C17 117.3(13) . .
C15 C16 H16A 121.3 . .
C17 C16 H16A 121.3 . .
C14 C15 C16 122.3(14) . .
C14 C15 H15A 118.9 . .
C16 C15 H15A 118.9 . .
C15 C14 C13 120.0(13) . .
C15 C14 H14A 120.0 . .
C13 C14 H14A 120.0 . .
N5 C13 C14 119.7(12) . .
N5 C13 H13A 120.2 . .
C14 C13 H13A 120.2 . .
N4 C12 C11 121.0(12) . .
N4 C12 H12A 119.5 . .
C11 C12 H12A 119.5 . .
C10 C11 C12 119.4(15) . .
C10 C11 H11A 120.3 . .
C12 C11 H11A 120.3 . .
C9 C10 C11 120.6(17) . .
C9 C10 H10A 119.7 . .
C11 C10 H10A 119.7 . .
C10 C9 C8 119.2(15) . .
C10 C9 H9A 120.4 . .
C8 C9 H9A 120.4 . .
N4 C8 C9 121.0(11) . .
N4 C8 C7 115.5(9) . .
C9 C8 C7 123.3(10) . .
N3 C7 C6 121.4(11) . .
N3 C7 C8 114.8(8) . .
C6 C7 C8 123.8(11) . .
C5 C6 C7 120.3(13) . .
C5 C6 H6A 119.9 . .
C7 C6 H6A 119.9 . .
C4 C5 C6 118.3(12) . .
C4 C5 H5A 120.8 . .
C6 C5 H5A 120.8 . .
C5 C4 C3 120.0(13) . .
C5 C4 H4A 120.0 . .
C3 C4 H4A 120.0 . .
N3 C3 C4 121.2(12) . .
N3 C3 H3A 119.4 . .
C4 C3 H3A 119.4 . .
O1 C23 C28 123.7(8) . .
O1 C23 C24 117.8(8) . .
C28 C23 C24 118.5(8) . .
C25 C24 C23 121.1(11) . .
C25 C24 H24A 119.4 . .
C23 C24 H24A 119.4 . .
C24 C25 C26 120.1(11) . .
C24 C25 H25A 119.9 . .
C26 C25 H25A 119.9 . .
C27 C26 C25 120.4(11) . .
C27 C26 H26A 119.8 . .
C25 C26 H26A 119.8 . .
C26 C27 C28 121.2(12) . .
C26 C27 H27A 119.4 . .
C28 C27 H27A 119.4 . .
C23 C28 C27 118.6(9) . .
C23 C28 C29 124.1(7) . .
C27 C28 C29 117.2(9) . .
N8 C29 C28 123.9(7) . .
N8 C29 H29A 118.0 . .
C28 C29 H29A 118.0 . .
N8 C30A C31A 105.3(17) . .
N8 C30A H30A 110.7 . .
C31A C30A H30A 110.7 . .
N8 C30A H30B 110.7 . .
C31A C30A H30B 110.7 . .
H30A C30A H30B 108.8 . .
N7 C31A C30A 104.1(18) . .
N7 C31A H31A 110.9 . .
C30A C31A H31A 110.9 . .
N7 C31A H31B 110.9 . .
C30A C31A H31B 110.9 . .
H31A C31A H31B 109.0 . .
C31B C30B N8 107(3) . .
C31B C30B H30C 110.3 . .
N8 C30B H30C 110.3 . .
C31B C30B H30D 110.3 . .
N8 C30B H30D 110.3 . .
H30C C30B H30D 108.5 . .
C30B C31B N7 104(2) . .
C30B C31B H31C 110.9 . .
N7 C31B H31C 110.9 . .
C30B C31B H31D 110.9 . .
N7 C31B H31D 110.9 . .
H31C C31B H31D 108.9 . .
N7 C32 C33 125.5(8) . .
N7 C32 H32A 117.2 . .
C33 C32 H32A 117.2 . .
C34 C33 C32 117.8(8) . .
C34 C33 C38 118.9(8) . .
C32 C33 C38 123.2(7) . .
C35 C34 C33 121.6(10) . .
C35 C34 H34A 119.2 . .
C33 C34 H34A 119.2 . .
C36 C35 C34 118.7(10) . .
C36 C35 H35A 120.6 . .
C34 C35 H35A 120.6 . .
C37 C36 C35 121.0(10) . .
C37 C36 H36A 119.5 . .
C35 C36 H36A 119.5 . .
C36 C37 C38 122.5(10) . .
C36 C37 H37A 118.7 . .
C38 C37 H37A 118.7 . .
O2 C38 C37 118.8(8) . .
O2 C38 C33 124.0(7) . .
C37 C38 C33 117.2(8) . .
C1 N1 Fe1 145.1(6) . .
C2 N2 Fe1 160.1(7) . 4
C22 N6 C18 116.8(8) . .
C22 N6 Os1 125.5(7) . .
C18 N6 Os1 117.5(6) . .
C17 N5 C13 119.0(9) . .
C17 N5 Os1 116.3(6) . .
C13 N5 Os1 124.7(7) . .
C12 N4 C8 118.4(9) . .
C12 N4 Os1 125.1(7) . .
C8 N4 Os1 116.3(7) . .
C3 N3 C7 118.8(8) . .
C3 N3 Os1 125.2(7) . .
C7 N3 Os1 115.8(6) . .
C32 N7 C31A 118.1(9) . .
C32 N7 C31B 121.0(10) . .
C31A N7 C31B 32.6(9) . .
C32 N7 Fe1 126.4(6) . .
C31A N7 Fe1 111.9(8) . .
C31B N7 Fe1 111.3(9) . .
C29 N8 C30B 120.8(15) . .
C29 N8 C30A 119.5(11) . .
C30B N8 C30A 23.0(11) . .
C29 N8 Fe1 126.6(6) . .
C30B N8 Fe1 111.5(14) . .
C30A N8 Fe1 112.6(11) . .
C23 O1 Fe1 129.3(5) . .
C38 O2 Fe1 128.5(5) . .
F5 P2 F4 104.1(13) 5 5
F5 P2 F8 100.9(13) 5 5
F4 P2 F8 98.2(13) 5 5
F5 P2 P2 64.4(9) 5 5
F4 P2 P2 62.8(9) 5 5
F8 P2 P2 62.0(8) 5 5
F5 P2 F6 131.7(12) 5 .
F4 P2 F6 67.6(11) 5 .
F8 P2 F6 127.1(12) 5 .
P2 P2 F6 130.5(13) 5 .
F5 P2 F7 64.5(11) 5 .
F4 P2 F7 130.2(12) 5 .
F8 P2 F7 131.0(12) 5 .
P2 P2 F7 128.9(12) 5 .
F6 P2 F7 84.6(13) . .
F5 P2 F9 129.9(12) 5 .
F4 P2 F9 124.3(12) 5 .
F8 P2 F9 63.3(10) 5 .
P2 P2 F9 125.2(11) 5 .
F6 P2 F9 82.9(13) . .
F7 P2 F9 89.8(13) . .
F5 P2 F8 52.7(11) 5 .
F4 P2 F8 54.0(10) 5 .
F8 P2 F8 119.5(9) 5 .
P2 P2 F8 57.6(9) 5 .
F6 P2 F8 93.6(10) . .
F7 P2 F8 89.5(9) . .
F9 P2 F8 176.5(12) . .
F5 P2 F5 117.5(10) 5 .
F4 P2 F5 48.3(10) 5 .
F8 P2 F5 50.9(10) 5 .
P2 P2 F5 53.0(9) 5 .
F6 P2 F5 92.8(10) . .
F7 P2 F5 177.5(12) . .
F9 P2 F5 89.9(9) . .
F8 P2 F5 90.5(9) . .
F5 P2 F4 49.3(10) 5 .
F4 P2 F4 119.3(9) 5 .
F8 P2 F4 53.5(10) 5 .
P2 P2 F4 56.4(9) 5 .
F6 P2 F4 173.1(13) . .
F7 P2 F4 90.6(9) . .
F9 P2 F4 92.1(9) . .
F8 P2 F4 91.4(9) . .
F5 P2 F4 91.9(9) . .
P2 F9 F8 56.3(8) . 5
F5 F8 F4 113.3(15) 5 5
F5 F8 P2 67.4(11) 5 5
F4 F8 P2 66.1(10) 5 5
F5 F8 P2 56.8(10) 5 .
F4 F8 P2 59.6(10) 5 .
P2 F8 P2 60.5(9) 5 .
F5 F8 F9 97.9(17) 5 5
F4 F8 F9 97.9(16) 5 5
P2 F8 F9 60.4(9) 5 5
P2 F8 F9 120.8(13) . 5
P2 F7 F5 52.5(8) . 5
P2 F6 F4 54.2(8) . 5
F4 F5 F8 122.1(17) 5 5
F4 F5 P2 73.1(12) 5 5
F8 F5 P2 70.6(12) 5 5
F4 F5 P2 61.9(11) 5 .
F8 F5 P2 61.7(11) 5 .
P2 F5 P2 62.5(10) 5 .
F4 F5 F7 103.4(17) 5 5
F8 F5 F7 98.4(17) 5 5
P2 F5 F7 63.1(11) 5 5
P2 F5 F7 125.6(14) . 5
F5 F4 F8 115.6(17) 5 5
F5 F4 P2 69.8(11) 5 5
F8 F4 P2 66.4(10) 5 5
F5 F4 P2 57.6(11) 5 .
F8 F4 P2 60.4(10) 5 .
P2 F4 P2 60.7(9) 5 .
F5 F4 F6 99.7(16) 5 5
F8 F4 F6 95.0(15) 5 5
P2 F4 F6 58.2(10) 5 5
P2 F4 F6 118.9(13) . 5
F1A P1 F1A 96.9(10) 2_655 .
F1A P1 F1 121.2(9) 2_655 .
F1A P1 F1 111.7(9) . .
F1A P1 F1 111.7(9) 2_655 2_655
F1A P1 F1 121.2(9) . 2_655
F1 P1 F1 96.1(10) . 2_655
F1A P1 F2 138.0(9) 2_655 .
F1A P1 F2 42.0(7) . .
F1 P1 F2 89.3(7) . .
F1 P1 F2 90.8(6) 2_655 .
F1A P1 F2 42.0(7) 2_655 2_655
F1A P1 F2 138.0(9) . 2_655
F1 P1 F2 90.8(6) . 2_655
F1 P1 F2 89.3(7) 2_655 2_655
F2 P1 F2 180.0(15) . 2_655
F1A P1 F2A 94.7(6) 2_655 .
F1A P1 F2A 93.4(7) . .
F1 P1 F2A 36.4(6) . .
F1 P1 F2A 131.6(8) 2_655 .
F2 P1 F2A 95.8(9) . .
F2 P1 F2A 84.2(9) 2_655 .
F1A P1 F2A 93.4(7) 2_655 2_655
F1A P1 F2A 94.7(6) . 2_655
F1 P1 F2A 131.6(8) . 2_655
F1 P1 F2A 36.4(6) 2_655 2_655
F2 P1 F2A 84.2(9) . 2_655
F2 P1 F2A 95.8(9) 2_655 2_655
F2A P1 F2A 167.9(10) . 2_655
F1A P1 F3 55.4(8) 2_655 2_655
F1A P1 F3 63.8(8) . 2_655
F1 P1 F3 172.4(10) . 2_655
F1 P1 F3 91.5(8) 2_655 2_655
F2 P1 F3 90.5(8) . 2_655
F2 P1 F3 89.5(8) 2_655 2_655
F2A P1 F3 136.2(10) . 2_655
F2A P1 F3 55.9(8) 2_655 2_655
F1A P1 F3 63.8(8) 2_655 .
F1A P1 F3 55.4(8) . .
F1 P1 F3 91.5(8) . .
F1 P1 F3 172.4(10) 2_655 .
F2 P1 F3 89.5(8) . .
F2 P1 F3 90.5(8) 2_655 .
F2A P1 F3 55.9(8) . .
F2A P1 F3 136.2(10) 2_655 .
F3 P1 F3 80.9(15) 2_655 .
F1A P1 F3A 172.6(10) 2_655 .
F1A P1 F3A 90.3(7) . .
F1 P1 F3A 56.7(8) . .
F1 P1 F3A 62.9(8) 2_655 .
F2 P1 F3A 48.9(8) . .
F2 P1 F3A 131.1(11) 2_655 .
F2A P1 F3A 86.3(6) . .
F2A P1 F3A 84.6(7) 2_655 .
F3 P1 F3A 127.7(9) 2_655 .
F3 P1 F3A 122.2(9) . .
F1A P1 F3A 90.3(7) 2_655 2_655
F1A P1 F3A 172.6(10) . 2_655
F1 P1 F3A 62.9(8) . 2_655
F1 P1 F3A 56.7(8) 2_655 2_655
F2 P1 F3A 131.1(11) . 2_655
F2 P1 F3A 48.9(8) 2_655 2_655
F2A P1 F3A 84.6(7) . 2_655
F2A P1 F3A 86.3(6) 2_655 2_655
F3 P1 F3A 122.2(9) 2_655 2_655
F3 P1 F3A 127.7(9) . 2_655
F3A P1 F3A 82.4(14) . 2_655

loop_
_geom_bond_atom_site_label_1
_geom_bond_atom_site_label_2
_geom_bond_distance
_geom_bond_site_symmetry_2
Os1 C2 1.968(9) .
Os1 C1 1.978(7) .
Os1 N4 2.064(8) .
Os1 N5 2.065(7) .
Os1 N6 2.114(7) .
Os1 N3 2.123(7) .
Fe1 O1 1.876(6) .
Fe1 O2 1.899(5) .
Fe1 N7 1.989(7) .
Fe1 N8 1.990(6) .
Fe1 N2 2.242(8) 4_545
Fe1 N1 2.248(7) .
C1 N1 1.170(10) .
C2 N2 1.157(10) .
C22 N6 1.332(12) .
C22 C21 1.421(14) .
C22 H22A 0.9300 .
C21 C20 1.379(18) .
C21 H21A 0.9300 .
C20 C19 1.394(17) .
C20 H20A 0.9300 .
C19 C18 1.337(13) .
C19 H19A 0.9300 .
C18 N6 1.353(11) .
C18 C17 1.477(14) .
C17 N5 1.352(11) .
C17 C16 1.422(14) .
C16 C15 1.356(18) .
C16 H16A 0.9300 .
C15 C14 1.330(19) .
C15 H15A 0.9300 .
C14 C13 1.411(16) .
C14 H14A 0.9300 .
C13 N5 1.366(12) .
C13 H13A 0.9300 .
C12 N4 1.326(12) .
C12 C11 1.384(16) .
C12 H12A 0.9300 .
C11 C10 1.36(2) .
C11 H11A 0.9300 .
C10 C9 1.32(2) .
C10 H10A 0.9300 .
C9 C8 1.390(16) .
C9 H9A 0.9300 .
C8 N4 1.363(12) .
C8 C7 1.464(15) .
C7 N3 1.335(12) .
C7 C6 1.370(13) .
C6 C5 1.36(2) .
C6 H6A 0.9300 .
C5 C4 1.35(2) .
C5 H5A 0.9300 .
C4 C3 1.385(14) .
C4 H4A 0.9300 .
C3 N3 1.334(13) .
C3 H3A 0.9300 .
C23 O1 1.313(9) .
C23 C28 1.406(12) .
C23 C24 1.418(12) .
C24 C25 1.359(14) .
C24 H24A 0.9300 .
C25 C26 1.395(18) .
C25 H25A 0.9300 .
C26 C27 1.351(17) .
C26 H26A 0.9300 .
C27 C28 1.417(13) .
C27 H27A 0.9300 .
C28 C29 1.443(12) .
C29 N8 1.276(10) .
C29 H29A 0.9300 .
C30A N8 1.51(2) .
C30A C31A 1.52(4) .
C30A H30A 0.9700 .
C30A H30B 0.9700 .
C31A N7 1.50(2) .
C31A H31A 0.9700 .
C31A H31B 0.9700 .
C30B C31B 1.47(4) .
C30B N8 1.47(4) .
C30B H30C 0.9700 .
C30B H30D 0.9700 .
C31B N7 1.52(2) .
C31B H31C 0.9700 .
C31B H31D 0.9700 .
C32 N7 1.263(10) .
C32 C33 1.423(12) .
C32 H32A 0.9300 .
C33 C34 1.404(11) .
C33 C38 1.423(12) .
C34 C35 1.400(15) .
C34 H34A 0.9300 .
C35 C36 1.369(16) .
C35 H35A 0.9300 .
C36 C37 1.365(14) .
C36 H36A 0.9300 .
C37 C38 1.406(12) .
C37 H37A 0.9300 .
C38 O2 1.308(9) .
N2 Fe1 2.242(8) 4
P2 F5 1.40(2) 5
P2 F4 1.48(2) 5
P2 F8 1.51(2) 5
P2 P2 1.55(2) 5
P2 F6 1.556(9) .
P2 F7 1.572(9) .
P2 F9 1.575(9) .
P2 F8 1.576(9) .
P2 F5 1.579(9) .
P2 F4 1.584(9) .
F9 F8 1.62(3) 5
F8 F5 1.33(3) 5
F8 F4 1.39(2) 5
F8 P2 1.51(2) 5
F8 F9 1.62(3) 5
F7 F5 1.59(3) 5
F6 F4 1.69(3) 5
F5 F4 1.26(2) 5
F5 F8 1.33(3) 5
F5 P2 1.40(2) 5
F5 F7 1.59(3) 5
F4 F5 1.26(2) 5
F4 F8 1.39(2) 5
F4 P2 1.48(2) 5
F4 F6 1.69(3) 5
P1 F1A 1.526(7) 2_655
P1 F1A 1.526(7) .
P1 F1 1.558(7) .
P1 F1 1.558(7) 2_655
P1 F2 1.580(6) .
P1 F2 1.580(6) 2_655
P1 F2A 1.588(6) .
P1 F2A 1.588(6) 2_655
P1 F3 1.598(8) 2_655
P1 F3 1.598(8) .
P1 F3A 1.625(8) .
P1 F3A 1.625(8) 2_655
